data_7247272
loop_
_publ_author_name
'Liang, Yu-Jie'
'Liu, Liu'
'Yao, Jun'
'Deng, Min'
'Xu, Quan-Qing'
'Zhu, Ai-Xin'
'Huang, Bo'

_publ_section_title
;
 Two flexible zinc--triazole--dicarboxylate frameworks: breathing
 behaviors for CO2 uptake and dye adsorption properties
;
_journal_issue 36
_journal_name_full CrystEngComm
_journal_page_first 5174
_journal_page_last 5183
_journal_paper_doi 10.1039/D3CE00787A
_journal_volume 25
_journal_year 2023
_chemical_formula_sum 'C33 H53 N7 O16 S4 Zn2'
_chemical_formula_weight 1062.86
_space_group_crystal_system tetragonal
_space_group_IT_number 142
_space_group_name_Hall '-I 4bd 2c'
_space_group_name_H-M_alt 'I 41/a c d :2'
_atom_sites_solution_hydrogens geom
_audit_creation_method SHELXL-2018/3
_audit_update_record
;
2023-08-07 deposited with the CCDC.	2023-08-30 downloaded from the CCDC.
;
_cell_angle_alpha 90
_cell_angle_beta 90
_cell_angle_gamma 90
_cell_formula_units_Z 16
_cell_length_a 27.7261(8)
_cell_length_b 27.7261(8)
_cell_length_c 28.5384(8)
_cell_measurement_reflns_used 9839
_cell_measurement_temperature 173(2)
_cell_measurement_theta_max 71.56
_cell_measurement_theta_min 3.10
_cell_volume 21938.5(11)
_computing_cell_refinement 'SAINT v8.37A (Bruker, 2015)'
_computing_data_collection 'Bruker APEX-II CCD'
_computing_data_reduction 'SAINT v8.37A (Bruker, 2015)'
_computing_molecular_graphics 'DIAMOND (Brandenburg, 1999)'
_computing_publication_material 'DIAMOND (Brandenburg, 1999)'
_computing_structure_refinement 'SHELXL-2018/3 (Sheldrick, 2018)'
_computing_structure_solution 'SHELXT 2014/5 (Sheldrick, 2014)'
_diffrn_ambient_temperature 173(2)
_diffrn_measured_fraction_theta_full 0.993
_diffrn_measured_fraction_theta_max 0.983
_diffrn_measurement_device_type 'Bruker APEX-II CCD'
_diffrn_measurement_method '\f and \w scans'
_diffrn_radiation_type CuK\a
_diffrn_radiation_wavelength 1.54178
_diffrn_reflns_av_R_equivalents 0.0611
_diffrn_reflns_av_unetI/netI 0.0276
_diffrn_reflns_Laue_measured_fraction_full 0.993
_diffrn_reflns_Laue_measured_fraction_max 0.983
_diffrn_reflns_limit_h_max 32
_diffrn_reflns_limit_h_min -27
_diffrn_reflns_limit_k_max 34
_diffrn_reflns_limit_k_min -31
_diffrn_reflns_limit_l_max 35
_diffrn_reflns_limit_l_min -27
_diffrn_reflns_number 72161
_diffrn_reflns_point_group_measured_fraction_full 0.993
_diffrn_reflns_point_group_measured_fraction_max 0.983
_diffrn_reflns_theta_full 67.679
_diffrn_reflns_theta_max 71.632
_diffrn_reflns_theta_min 3.831
_exptl_absorpt_coefficient_mu 3.029
_exptl_absorpt_correction_T_max 0.7535
_exptl_absorpt_correction_T_min 0.6440
_exptl_absorpt_correction_type multi-scan
_exptl_absorpt_process_details SADABS
_exptl_crystal_colour colorless
_exptl_crystal_density_diffrn 1.287
_exptl_crystal_description block
_exptl_crystal_F_000 5680
_exptl_crystal_size_max 0.280
_exptl_crystal_size_mid 0.260
_exptl_crystal_size_min 0.250
_refine_diff_density_max 1.230
_refine_diff_density_min -0.461
_refine_diff_density_rms 0.071
_refine_ls_extinction_method none
_refine_ls_goodness_of_fit_ref 1.059
_refine_ls_hydrogen_treatment constr
_refine_ls_matrix_type full
_refine_ls_number_parameters 264
_refine_ls_number_reflns 5275
_refine_ls_number_restraints 121
_refine_ls_restrained_S_all 1.180
_refine_ls_R_factor_all 0.0953
_refine_ls_R_factor_gt 0.0642
_refine_ls_shift/su_max 0.000
_refine_ls_shift/su_mean 0.000
_refine_ls_structure_factor_coef Fsqd
_refine_ls_weighting_details 'w=1/[\s^2^(Fo^2^)+(0.1000P)^2^+60.0500P] where P=(Fo^2^+2Fc^2^)/3'
_refine_ls_weighting_scheme calc
_refine_ls_wR_factor_gt 0.1815
_refine_ls_wR_factor_ref 0.2136
_reflns_Friedel_coverage 0.000
_reflns_number_gt 3278
_reflns_number_total 5275
_reflns_threshold_expression 'I > 2\s(I)'
_cod_data_source_file d3ce00787a2.cif
_cod_data_source_block MOF-1
_cod_depositor_comments 'Adding full bibliography for 7247272--7247273.cif.'
_cod_original_cell_volume 21938.5(14)
_cod_original_sg_symbol_H-M 'I 41/a c d'
_cod_database_code 7247272
_shelx_shelxl_version_number 2018/3
_shelx_space_group_comment
;
The symmetry employed for this shelxl refinement is uniquely defined
by the following loop, which should always be used as a source of
symmetry information in preference to the above space-group names.
They are only intended as comments.
;
_shelx_estimated_absorpt_t_min 0.516
_shelx_estimated_absorpt_t_max 0.549

loop_
_space_group_symop_operation_xyz
'x, y, z'
'-x+1/2, -y, z+1/2'
'-y+1/4, x+3/4, z+1/4'
'y+1/4, -x+1/4, z+3/4'
'-x+1/2, y, -z'
'x, -y, -z+1/2'
'y+1/4, x+3/4, -z+3/4'
'-y+1/4, -x+1/4, -z+1/4'
'x+1/2, y+1/2, z+1/2'
'-x+1, -y+1/2, z+1'
'-y+3/4, x+5/4, z+3/4'
'y+3/4, -x+3/4, z+5/4'
'-x+1, y+1/2, -z+1/2'
'x+1/2, -y+1/2, -z+1'
'y+3/4, x+5/4, -z+5/4'
'-y+3/4, -x+3/4, -z+3/4'
'-x, -y, -z'
'x-1/2, y, -z-1/2'
'y-1/4, -x-3/4, -z-1/4'
'-y-1/4, x-1/4, -z-3/4'
'x-1/2, -y, z'
'-x, y, z-1/2'
'-y-1/4, -x-3/4, z-3/4'
'y-1/4, x-1/4, z-1/4'
'-x+1/2, -y+1/2, -z+1/2'
'x, y+1/2, -z'
'y+1/4, -x-1/4, -z+1/4'
'-y+1/4, x+1/4, -z-1/4'
'x, -y+1/2, z+1/2'
'-x+1/2, y+1/2, z'
'-y+1/4, -x-1/4, z-1/4'
'y+1/4, x+1/4, z+1/4'

loop_
_atom_site_label
_atom_site_type_symbol
_atom_site_fract_x
_atom_site_fract_y
_atom_site_fract_z
_atom_site_U_iso_or_equiv
_atom_site_adp_type
_atom_site_occupancy
_atom_site_site_symmetry_order
_atom_site_calc_flag
_atom_site_refinement_flags_posn
_atom_site_refinement_flags_adp
_atom_site_refinement_flags_occupancy
_atom_site_disorder_assembly
_atom_site_disorder_group
Zn1 Zn 0.04903(2) 0.20097(2) 0.125000 0.0401(2) Uani 1 2 d S T P A .
Zn2 Zn 0.000000 0.250000 0.32390(2) 0.0393(2) Uani 1 2 d S T P . .
O1 O 0.11592(14) 0.21810(17) 0.1257(2) 0.1091(17) Uani 1 1 d . . . . .
S1 S 0.22466(13) 0.2075(2) 0.20186(15) 0.144(2) Uani 0.513(3) 1 d D . P A 1
S2 S 0.33618(13) 0.2206(2) 0.19245(14) 0.1234(18) Uani 0.513(3) 1 d D . P A 1
O2 O 0.1244(2) 0.1905(3) 0.1863(2) 0.081(2) Uani 0.513(3) 1 d . . P A 1
C1 C 0.1419(4) 0.2062(4) 0.1507(4) 0.070(3) Uani 0.513(3) 1 d D . P A 1
C2 C 0.1952(4) 0.2160(3) 0.1485(3) 0.092(4) Uani 0.513(3) 1 d D . P A 1
C3 C 0.2230(6) 0.2247(6) 0.1153(6) 0.136(6) Uani 0.513(3) 1 d D U P A 1
C5 C 0.2783(4) 0.2207(5) 0.1689(4) 0.110(5) Uani 0.513(3) 1 d D . P A 1
C6 C 0.3188(6) 0.2352(5) 0.1038(7) 0.149(6) Uani 0.513(3) 1 d D U P A 1
C8 C 0.2123(3) 0.2356(4) 0.0805(4) 0.072(3) Uani 0.513(3) 1 d D U P A 1
H8A H 0.241050 0.240139 0.061047 0.107 Uiso 0.513(3) 1 calc R U P A 1
H8B H 0.191853 0.210499 0.066598 0.107 Uiso 0.513(3) 1 calc R U P A 1
H8C H 0.194213 0.265882 0.082223 0.107 Uiso 0.513(3) 1 calc R U P A 1
C9 C 0.3264(3) 0.2502(4) 0.0698(4) 0.074(3) Uani 0.513(3) 1 d D U P A 1
H9A H 0.296414 0.252911 0.051890 0.111 Uiso 0.513(3) 1 calc R U P A 1
H9B H 0.340819 0.282252 0.073590 0.111 Uiso 0.513(3) 1 calc R U P A 1
H9C H 0.348995 0.229137 0.053129 0.111 Uiso 0.513(3) 1 calc R U P A 1
S1' S 0.22365(11) 0.20328(18) 0.05082(11) 0.1190(17) Uani 0.487(3) 1 d D . P A 2
S2' S 0.33528(11) 0.21649(19) 0.05801(10) 0.1003(14) Uani 0.487(3) 1 d D . P A 2
O2' O 0.1241(2) 0.1896(3) 0.0643(3) 0.095(3) Uani 0.487(3) 1 d . . P A 2
C1' C 0.1406(4) 0.2069(4) 0.1006(3) 0.067(3) Uani 0.487(3) 1 d D . P A 2
C2' C 0.1950(4) 0.2127(3) 0.1035(3) 0.081(4) Uani 0.487(3) 1 d D . P A 2
C3' C 0.2214(6) 0.2230(6) 0.1411(7) 0.124(7) Uiso 0.487(3) 1 d D . P A 2
C5' C 0.2778(3) 0.2153(4) 0.0807(4) 0.091(4) Uani 0.487(3) 1 d D . P A 2
C6' C 0.3206(3) 0.2341(4) 0.1530(4) 0.067(3) Uani 0.487(3) 1 d D U P A 2
C8' C 0.2084(6) 0.2335(6) 0.1807(7) 0.151(8) Uani 0.487(3) 1 d D U P A 2
H8'A H 0.236713 0.238965 0.200526 0.226 Uiso 0.487(3) 1 calc R U P A 2
H8'B H 0.188796 0.262906 0.179635 0.226 Uiso 0.487(3) 1 calc R U P A 2
H8'C H 0.189130 0.207046 0.193751 0.226 Uiso 0.487(3) 1 calc R U P A 2
C9' C 0.3227(8) 0.2500(7) 0.1916(7) 0.155(10) Uani 0.487(3) 1 d D U P A 2
H9'A H 0.290785 0.248123 0.206360 0.232 Uiso 0.487(3) 1 calc R U P A 2
H9'B H 0.345863 0.231294 0.210087 0.232 Uiso 0.487(3) 1 calc R U P A 2
H9'C H 0.333071 0.283772 0.190321 0.232 Uiso 0.487(3) 1 calc R U P A 2
O3 O 0.42887(11) 0.24052(16) 0.08579(11) 0.0869(12) Uani 1 1 d . . . . .
O4 O 0.42882(12) 0.24032(16) 0.16130(11) 0.0894(12) Uani 1 1 d . . . . .
N1 N 0.01735(11) 0.23289(12) 0.18101(10) 0.0441(7) Uani 1 1 d . . . . .
N2 N 0.000000 0.250000 0.25417(14) 0.0450(10) Uani 1 2 d S T P . .
C10 C 0.40875(16) 0.23762(18) 0.12365(16) 0.0625(11) Uani 1 1 d D . . . .
C11 C 0.02664(15) 0.22365(15) 0.22514(13) 0.0538(10) Uani 1 1 d . . . . .
H11A H 0.049836 0.200679 0.235242 0.065 Uiso 1 1 calc R U . . .
C4 C 0.27366(17) 0.2262(3) 0.1258(2) 0.0962(19) Uani 1 1 d D . . . .
C7 C 0.35560(18) 0.2318(2) 0.1259(2) 0.0948(19) Uani 1 1 d D . . . .

loop_
_atom_site_aniso_label
_atom_site_aniso_U_11
_atom_site_aniso_U_22
_atom_site_aniso_U_33
_atom_site_aniso_U_23
_atom_site_aniso_U_13
_atom_site_aniso_U_12
Zn1 0.0435(3) 0.0435(3) 0.0334(4) 0.0003(2) 0.0003(2) 0.0036(3)
Zn2 0.0464(5) 0.0477(5) 0.0238(3) 0.000 0.000 0.0006(3)
O1 0.039(2) 0.099(3) 0.190(6) -0.014(3) 0.004(3) -0.002(2)
S1 0.061(2) 0.273(7) 0.097(3) 0.007(3) 0.0083(18) -0.016(3)
S2 0.059(2) 0.219(6) 0.092(2) 0.009(3) 0.0045(17) -0.016(3)
O2 0.050(4) 0.123(6) 0.069(4) 0.007(4) 0.016(3) -0.004(4)
C1 0.054(6) 0.094(8) 0.063(6) -0.020(5) 0.006(5) 0.003(5)
C2 0.083(8) 0.143(11) 0.051(6) 0.015(6) 0.027(6) 0.036(8)
C3 0.105(9) 0.151(10) 0.151(10) -0.006(9) 0.003(8) -0.007(8)
C5 0.060(7) 0.189(15) 0.079(8) -0.007(9) 0.003(6) 0.016(8)
C6 0.133(10) 0.157(10) 0.157(10) 0.003(9) -0.005(9) 0.007(8)
C8 0.020(4) 0.109(7) 0.086(6) 0.015(6) 0.017(4) -0.005(4)
C9 0.017(4) 0.100(7) 0.104(7) -0.010(6) -0.023(4) -0.002(4)
S1' 0.0522(16) 0.247(5) 0.0574(16) -0.012(2) -0.0091(13) -0.017(2)
S2' 0.0532(17) 0.190(4) 0.0575(16) -0.014(2) -0.0016(12) -0.015(2)
O2' 0.045(4) 0.170(8) 0.070(5) -0.011(5) -0.005(3) 0.019(4)
C1' 0.052(6) 0.099(8) 0.049(5) 0.004(5) -0.010(5) -0.006(6)
C2' 0.047(6) 0.143(11) 0.052(6) -0.017(7) -0.017(5) 0.009(6)
C5' 0.036(5) 0.175(13) 0.064(6) 0.034(7) -0.009(4) -0.010(6)
C6' 0.017(4) 0.115(7) 0.069(5) 0.013(5) 0.013(4) -0.002(4)
C8' 0.096(11) 0.207(16) 0.150(14) 0.032(12) -0.071(11) -0.021(10)
C9' 0.095(13) 0.173(17) 0.196(18) -0.011(14) -0.022(12) 0.028(11)
O3 0.0437(19) 0.171(4) 0.0462(18) 0.021(2) -0.0075(15) -0.017(2)
O4 0.051(2) 0.167(4) 0.0500(19) -0.022(2) 0.0101(16) -0.020(2)
N1 0.0487(19) 0.055(2) 0.0284(14) 0.0044(14) 0.0028(13) 0.0078(14)
N2 0.055(3) 0.054(3) 0.0262(19) 0.000 0.000 0.004(2)
C10 0.045(2) 0.082(3) 0.061(3) -0.004(3) -0.012(2) -0.004(2)
C11 0.059(2) 0.066(3) 0.0363(19) -0.0011(18) -0.0043(18) 0.013(2)
C4 0.031(2) 0.152(6) 0.106(5) 0.003(4) 0.010(3) -0.004(3)
C7 0.044(3) 0.107(4) 0.133(6) 0.006(4) -0.019(3) -0.004(3)

loop_
_atom_type_symbol
_atom_type_description
_atom_type_scat_dispersion_real
_atom_type_scat_dispersion_imag
_atom_type_scat_source
C C 0.0181 0.0091 'International Tables Vol C Tables 4.2.6.8 and 6.1.1.4'
H H 0.0000 0.0000 'International Tables Vol C Tables 4.2.6.8 and 6.1.1.4'
N N 0.0311 0.0180 'International Tables Vol C Tables 4.2.6.8 and 6.1.1.4'
O O 0.0492 0.0322 'International Tables Vol C Tables 4.2.6.8 and 6.1.1.4'
S S 0.3331 0.5567 'International Tables Vol C Tables 4.2.6.8 and 6.1.1.4'
Zn Zn -1.5491 0.6778 'International Tables Vol C Tables 4.2.6.8 and 6.1.1.4'

loop_
_geom_angle_atom_site_label_1
_geom_angle_atom_site_label_2
_geom_angle_atom_site_label_3
_geom_angle
_geom_angle_site_symmetry_1
_geom_angle_site_symmetry_3
_geom_angle_publ_flag
O1 Zn1 O1 118.7(3) 8 . ?
O1 Zn1 N1 107.7(2) 8 8 ?
O1 Zn1 N1 108.9(2) . 8 ?
O1 Zn1 N1 108.9(2) 8 . ?
O1 Zn1 N1 107.7(2) . . ?
N1 Zn1 N1 104.10(17) 8 . ?
N2 Zn2 O3 99.68(9) . 12_454 ?
N2 Zn2 O3 99.68(9) . 3_545 ?
O3 Zn2 O3 160.63(18) 12_454 3_545 ?
N2 Zn2 O4 101.98(9) . 25 ?
O3 Zn2 O4 87.85(18) 12_454 25 ?
O3 Zn2 O4 88.15(18) 3_545 25 ?
N2 Zn2 O4 101.98(9) . 18_556 ?
O3 Zn2 O4 88.15(18) 12_454 18_556 ?
O3 Zn2 O4 87.85(18) 3_545 18_556 ?
O4 Zn2 O4 156.04(18) 25 18_556 ?
N2 Zn2 Zn2 180.0 . 19_566 ?
O3 Zn2 Zn2 80.32(9) 12_454 19_566 ?
O3 Zn2 Zn2 80.32(9) 3_545 19_566 ?
O4 Zn2 Zn2 78.02(9) 25 19_566 ?
O4 Zn2 Zn2 78.02(9) 18_556 19_566 ?
C1' O1 Zn1 123.9(7) . . ?
C1 O1 Zn1 125.8(7) . . ?
C2 S1 C5 84.5(6) . . ?
C5 S2 C7 83.2(5) . . ?
O1 C1 O2 113.7(10) . . ?
O1 C1 C2 125.5(10) . . ?
O2 C1 C2 119.7(10) . . ?
C3 C2 C1 132.5(13) . . ?
C3 C2 S1 113.5(12) . . ?
C1 C2 S1 113.6(7) . . ?
C8 C3 C2 125.7(16) . . ?
C8 C3 C4 116.9(14) . . ?
C2 C3 C4 116.9(15) . . ?
C4 C5 S2 118.5(8) . . ?
C4 C5 S1 117.1(8) . . ?
S2 C5 S1 124.1(8) . . ?
C9 C6 C7 109.6(15) . . ?
C9 C6 C4 129.8(16) . . ?
C7 C6 C4 120.0(15) . . ?
C3 C8 H8A 109.5 . . ?
C3 C8 H8B 109.5 . . ?
H8A C8 H8B 109.5 . . ?
C3 C8 H8C 109.5 . . ?
H8A C8 H8C 109.5 . . ?
H8B C8 H8C 109.5 . . ?
C6 C9 H9A 109.5 . . ?
C6 C9 H9B 109.5 . . ?
H9A C9 H9B 109.5 . . ?
C6 C9 H9C 109.5 . . ?
H9A C9 H9C 109.5 . . ?
H9B C9 H9C 109.5 . . ?
C2' S1' C5' 86.6(5) . . ?
C5' S2' C7 84.4(4) . . ?
O1 C1' O2' 116.7(10) . . ?
O1 C1' C2' 125.9(9) . . ?
O2' C1' C2' 117.3(10) . . ?
C3' C2' C1' 127.8(12) . . ?
C3' C2' S1' 118.9(11) . . ?
C1' C2' S1' 113.3(7) . . ?
C8' C3' C2' 129.4(18) . . ?
C8' C3' C4 122.3(16) . . ?
C2' C3' C4 107.9(14) . . ?
C4 C5' S2' 116.1(7) . . ?
C4 C5' S1' 116.2(7) . . ?
S2' C5' S1' 127.7(7) . . ?
C9' C6' C7 123.9(13) . . ?
C9' C6' C4 124.4(12) . . ?
C7 C6' C4 109.9(8) . . ?
C3' C8' H8'A 109.5 . . ?
C3' C8' H8'B 109.5 . . ?
H8'A C8' H8'B 109.5 . . ?
C3' C8' H8'C 109.5 . . ?
H8'A C8' H8'C 109.5 . . ?
H8'B C8' H8'C 109.5 . . ?
C6' C9' H9'A 109.5 . . ?
C6' C9' H9'B 109.5 . . ?
H9'A C9' H9'B 109.5 . . ?
C6' C9' H9'C 109.5 . . ?
H9'A C9' H9'C 109.5 . . ?
H9'B C9' H9'C 109.5 . . ?
C10 O3 Zn2 127.2(3) . 11_544 ?
C10 O4 Zn2 129.6(3) . 25 ?
C11 N1 N1 106.1(2) . 10_454 ?
C11 N1 Zn1 126.0(3) . . ?
N1 N1 Zn1 127.95(9) 10_454 . ?
C11 N2 C11 102.8(4) 10_454 . ?
C11 N2 Zn2 128.6(2) 10_454 . ?
C11 N2 Zn2 128.6(2) . . ?
O4 C10 O3 124.9(4) . . ?
O4 C10 C7 115.1(5) . . ?
O3 C10 C7 120.0(4) . . ?
N1 C11 N2 112.5(4) . . ?
N1 C11 H11A 123.8 . . ?
N2 C11 H11A 123.8 . . ?
C5 C4 C6 111.5(10) . . ?
C5 C4 C3 107.7(10) . . ?
C6 C4 C3 140.6(12) . . ?
C5' C4 C6' 116.8(6) . . ?
C5' C4 C3' 110.3(9) . . ?
C6' C4 C3' 132.5(9) . . ?
C6 C7 C10 144.2(10) . . ?
C6' C7 C10 142.9(7) . . ?
C6 C7 S2 106.4(9) . . ?
C10 C7 S2 109.0(4) . . ?
C6' C7 S2' 112.5(6) . . ?
C10 C7 S2' 104.7(4) . . ?

loop_
_geom_bond_atom_site_label_1
_geom_bond_atom_site_label_2
_geom_bond_distance
_geom_bond_site_symmetry_2
_geom_bond_publ_flag
Zn1 O1 1.915(4) 8 ?
Zn1 O1 1.915(4) . ?
Zn1 N1 2.027(3) 8 ?
Zn1 N1 2.027(3) . ?
Zn2 N2 1.990(4) . ?
Zn2 O3 2.018(3) 12_454 ?
Zn2 O3 2.018(3) 3_545 ?
Zn2 O4 2.036(3) 25 ?
Zn2 O4 2.036(3) 18_556 ?
Zn2 Zn2 2.9169(12) 19_566 ?
O1 C1' 1.038(11) . ?
O1 C1 1.067(11) . ?
S1 C2 1.745(11) . ?
S1 C5 1.798(12) . ?
S2 C5 1.739(11) . ?
S2 C7 1.998(7) . ?
O2 C1 1.207(11) . ?
C1 C2 1.502(14) . ?
C2 C3 1.245(17) . ?
C3 C8 1.081(16) . ?
C3 C4 1.437(16) . ?
C5 C4 1.245(12) . ?
C6 C9 1.076(16) . ?
C6 C7 1.204(16) . ?
C6 C4 1.422(16) . ?
C8 H8A 0.9800 . ?
C8 H8B 0.9800 . ?
C8 H8C 0.9800 . ?
C9 H9A 0.9800 . ?
C9 H9B 0.9800 . ?
C9 H9C 0.9800 . ?
S1' C2' 1.720(11) . ?
S1' C5' 1.758(9) . ?
S2' C5' 1.722(10) . ?
S2' C7 2.062(7) . ?
O2' C1' 1.230(12) . ?
C1' C2' 1.518(13) . ?
C2' C3' 1.329(18) . ?
C3' C8' 1.223(18) . ?
C3' C4 1.515(18) . ?
C5' C4 1.327(12) . ?
C6' C9' 1.189(19) . ?
C6' C7 1.244(9) . ?
C6' C4 1.530(10) . ?
C8' H8'A 0.9800 . ?
C8' H8'B 0.9800 . ?
C8' H8'C 0.9800 . ?
C9' H9'A 0.9800 . ?
C9' H9'B 0.9800 . ?
C9' H9'C 0.9800 . ?
O3 C10 1.219(5) . ?
O4 C10 1.212(5) . ?
N1 C11 1.311(5) . ?
N1 N1 1.351(6) 10_454 ?
N2 C11 1.329(5) 10_454 ?
N2 C11 1.329(5) . ?
C10 C7 1.484(6) . ?
C11 H11A 0.9500 . ?
